data_4306173
loop_
_publ_author_name
'Tyler J. Morin'
'Brian Bennett'
'Sergey V. Lindeman'
'James R. Gardinier'

_publ_section_title
;
First-Row Transition-Metal Complexes of a New Pentadentate Ligand,
\a,\a,\a',\a'-Tetra(pyrazolyl)lutidine
;
_journal_name_full 'Inorganic Chemistry'
_journal_page_first 7468
_journal_page_last 7470
_journal_paper_doi 10.1021/ic801093q
_journal_volume 47
_journal_year 2008
_chemical_formula_sum 'C21 H23 Cl2 N9 Ni O'
_chemical_formula_weight 547.09
_chemical_name_systematic
; 
 ? 
;
_space_group_IT_number 15
_symmetry_cell_setting monoclinic
_symmetry_space_group_name_Hall '-C 2yc'
_symmetry_space_group_name_H-M 'C 1 2/c 1'
_atom_sites_solution_hydrogens geom
_atom_sites_solution_primary direct
_atom_sites_solution_secondary difmap
_audit_creation_method SHELXL-97
_cell_angle_alpha 90.00
_cell_angle_beta 90.0000(10)
_cell_angle_gamma 90.00
_cell_formula_units_Z 8
_cell_length_a 21.7305(7)
_cell_length_b 22.0929(8)
_cell_length_c 9.7949(4)
_cell_measurement_reflns_used 5800
_cell_measurement_temperature 100(2)
_cell_measurement_theta_max 66
_cell_measurement_theta_min 3
_cell_volume 4702.4(3)
_computing_cell_refinement 'SAINT v7.23A (Bruker, 2005)'
_computing_data_collection 'APEX2 v2.0-2 (Bruker, 2005)'
_computing_data_reduction 'SADABS-2004/1 (Bruker, 2005)'
_computing_molecular_graphics 'XP v5.1 (Bruker, 1998)'
_computing_publication_material 'XCIF v6.12 (Bruker, 2001)'
_computing_structure_refinement 'SHELXL-97 v.97-2 (Sheldrick, 1993-1997)'
_computing_structure_solution 'XS/SHELXTL v6.12 (Bruker, 2001)'
_diffrn_ambient_temperature 100(2)
_diffrn_measured_fraction_theta_full 0.989
_diffrn_measured_fraction_theta_max 0.959
_diffrn_measurement_device_type 'Bruker APEX2 CCD detector'
_diffrn_measurement_method '\w scans'
_diffrn_radiation_monochromator graphite
_diffrn_radiation_source 'fine-focus sealed tube'
_diffrn_radiation_type CuK\a
_diffrn_radiation_wavelength 1.54178
_diffrn_reflns_av_R_equivalents 0.0228
_diffrn_reflns_av_sigmaI/netI 0.0168
_diffrn_reflns_limit_h_max 25
_diffrn_reflns_limit_h_min -25
_diffrn_reflns_limit_k_max 26
_diffrn_reflns_limit_k_min 0
_diffrn_reflns_limit_l_max 11
_diffrn_reflns_limit_l_min 0
_diffrn_reflns_number 18652
_diffrn_reflns_theta_full 66.78
_diffrn_reflns_theta_max 66.78
_diffrn_reflns_theta_min 2.85
_exptl_absorpt_coefficient_mu 3.573
_exptl_absorpt_correction_T_max 0.5987
_exptl_absorpt_correction_T_min 0.4809
_exptl_absorpt_correction_type numerical
_exptl_absorpt_process_details
;
 Numerical (based on real shape of the crystal) absorption
 correction followed by:
 SADABS. Program for empirical absorption correction of
 area-detector data. University of Goetingen. Germany. 
 Sheldrick, G. M. 1996
;
_exptl_crystal_colour violet
_exptl_crystal_density_diffrn 1.546
_exptl_crystal_density_method 'not measured'
_exptl_crystal_description block
_exptl_crystal_F_000 2256
_exptl_crystal_size_max 0.24
_exptl_crystal_size_mid 0.18
_exptl_crystal_size_min 0.16
_refine_diff_density_max 0.851
_refine_diff_density_min -0.252
_refine_diff_density_rms 0.074
_refine_ls_extinction_method none
_refine_ls_goodness_of_fit_ref 1.045
_refine_ls_hydrogen_treatment constr
_refine_ls_matrix_type full
_refine_ls_number_parameters 326
_refine_ls_number_reflns 4010
_refine_ls_number_restraints 3
_refine_ls_restrained_S_all 1.045
_refine_ls_R_factor_all 0.0381
_refine_ls_R_factor_gt 0.0366
_refine_ls_shift/su_max 0.001
_refine_ls_shift/su_mean 0.000
_refine_ls_structure_factor_coef Fsqd
_refine_ls_weighting_details 'calc w=1/[\s^2^(Fo^2^)+(0.0579P)^2^+7.6586P] where P=(Fo^2^+2Fc^2^)/3'
_refine_ls_weighting_scheme calc
_refine_ls_wR_factor_gt 0.0930
_refine_ls_wR_factor_ref 0.0940
_reflns_number_gt 3852
_reflns_number_total 4010
_reflns_threshold_expression >2sigma(I)
_cod_data_source_file ic801093q_si_002_4.cif
_cod_data_source_block NiClpz4lut_gard4ma
_cod_original_sg_symbol_H-M 'C 2/c'
_cod_database_code 4306173

loop_
_symmetry_equiv_pos_as_xyz
'x, y, z'
'-x, y, -z+1/2'
'x+1/2, y+1/2, z'
'-x+1/2, y+1/2, -z+1/2'
'-x, -y, -z'
'x, -y, z-1/2'
'-x+1/2, -y+1/2, -z'
'x+1/2, -y+1/2, z-1/2'

loop_
_atom_site_label
_atom_site_type_symbol
_atom_site_fract_x
_atom_site_fract_y
_atom_site_fract_z
_atom_site_U_iso_or_equiv
_atom_site_adp_type
_atom_site_occupancy
_atom_site_symmetry_multiplicity
_atom_site_calc_flag
_atom_site_refinement_flags
_atom_site_disorder_assembly
_atom_site_disorder_group
Ni1 Ni 0.266056(19) 0.390777(18) 0.25497(7) 0.01828(13) Uani 1 1 d . . .
Cl1 Cl 0.28107(3) 0.49653(3) 0.24822(11) 0.02380(15) Uani 1 1 d . . .
N1 N 0.25271(11) 0.29690(10) 0.2691(3) 0.0237(6) Uani 1 1 d . . .
N2 N 0.37490(14) 0.32834(14) 0.3709(3) 0.0250(7) Uani 1 1 d . . .
N3 N 0.33801(13) 0.37770(14) 0.3931(3) 0.0221(7) Uani 1 1 d . . .
N4 N 0.36962(15) 0.32248(14) 0.1305(3) 0.0257(7) Uani 1 1 d . . .
N5 N 0.33346(14) 0.37176(14) 0.1078(3) 0.0222(7) Uani 1 1 d . . .
N6 N 0.14611(15) 0.36000(14) 0.3884(3) 0.0281(7) Uani 1 1 d . . .
N7 N 0.19634(14) 0.39631(14) 0.4026(3) 0.0251(7) Uani 1 1 d . . .
N8 N 0.14453(13) 0.35230(13) 0.1480(3) 0.0226(6) Uani 1 1 d . . .
N9 N 0.19364(14) 0.38746(13) 0.1126(3) 0.0214(7) Uani 1 1 d . . .
C1 C 0.30088(14) 0.25925(13) 0.2702(4) 0.0285(8) Uani 1 1 d . . .
C2 C 0.29426(17) 0.19766(15) 0.2843(4) 0.0417(11) Uani 1 1 d . . .
H2A H 0.3293 0.1720 0.2861 0.050 Uiso 1 1 calc R . .
C3 C 0.23544(18) 0.17360(16) 0.2957(4) 0.0437(10) Uani 1 1 d . . .
H3A H 0.2296 0.1312 0.3046 0.052 Uiso 1 1 calc R . .
C4 C 0.18536(17) 0.21241(16) 0.2939(4) 0.0388(9) Uani 1 1 d . . .
H4A H 0.1446 0.1973 0.3027 0.047 Uiso 1 1 calc R . .
C5 C 0.19626(15) 0.27374(14) 0.2790(4) 0.0303(8) Uani 1 1 d . . .
C6 C 0.36360(12) 0.28881(11) 0.2563(5) 0.0270(6) Uani 1 1 d . . .
H6A H 0.3955 0.2562 0.2569 0.032 Uiso 1 1 calc R . .
C7 C 0.14326(14) 0.31888(13) 0.2745(4) 0.0288(8) Uani 1 1 d . . .
H7A H 0.1036 0.2960 0.2796 0.035 Uiso 1 1 calc R . .
C8 C 0.42505(17) 0.32987(19) 0.4532(4) 0.0326(9) Uani 1 1 d . . .
H8A H 0.4575 0.3011 0.4557 0.039 Uiso 1 1 calc R . .
C9 C 0.41999(18) 0.38070(19) 0.5321(4) 0.0355(9) Uani 1 1 d . . .
H9A H 0.4479 0.3942 0.6002 0.043 Uiso 1 1 calc R . .
C10 C 0.36468(18) 0.40883(18) 0.4912(4) 0.0294(8) Uani 1 1 d . . .
H10A H 0.3489 0.4452 0.5291 0.035 Uiso 1 1 calc R . .
C11 C 0.41199(17) 0.31630(18) 0.0290(4) 0.0325(9) Uani 1 1 d . . .
H11A H 0.4423 0.2854 0.0225 0.039 Uiso 1 1 calc R . .
C12 C 0.40319(17) 0.36204(19) -0.0612(4) 0.0359(9) Uani 1 1 d . . .
H12A H 0.4254 0.3698 -0.1429 0.043 Uiso 1 1 calc R . .
C13 C 0.35425(18) 0.39527(17) -0.0071(4) 0.0298(8) Uani 1 1 d . . .
H13A H 0.3378 0.4307 -0.0483 0.036 Uiso 1 1 calc R . .
C14 C 0.10163(17) 0.3746(2) 0.4842(4) 0.0411(11) Uani 1 1 d . . .
H14A H 0.0627 0.3557 0.4957 0.049 Uiso 1 1 calc R . .
C15 C 0.12481(19) 0.4216(2) 0.5589(4) 0.0428(10) Uani 1 1 d . . .
H15A H 0.1050 0.4423 0.6317 0.051 Uiso 1 1 calc R . .
C16 C 0.18408(17) 0.4331(2) 0.5064(4) 0.0341(9) Uani 1 1 d . . .
H16A H 0.2115 0.4630 0.5405 0.041 Uiso 1 1 calc R . .
C17 C 0.10120(17) 0.35372(18) 0.0505(4) 0.0324(8) Uani 1 1 d . . .
H17A H 0.0626 0.3336 0.0522 0.039 Uiso 1 1 calc R . .
C18 C 0.12289(19) 0.3891(2) -0.0499(5) 0.0453(11) Uani 1 1 d . . .
H18A H 0.1031 0.3980 -0.1339 0.054 Uiso 1 1 calc R . .
C19 C 0.18026(16) 0.41005(18) -0.0067(4) 0.0321(9) Uani 1 1 d . . .
H19A H 0.2058 0.4369 -0.0569 0.039 Uiso 1 1 calc R . .
Cl2 Cl 0.0000 0.25428(4) 0.2500 0.0247(2) Uani 1 2 d S . .
Cl3 Cl 0.0000 0.29682(4) 0.7500 0.0286(2) Uani 1 2 d S . .
O1S O 0.4959(6) -0.05930(16) 0.7221(6) 0.0283(18) Uani 0.50 1 d PD A -1
H1S H 0.5051 -0.0922 0.7600 0.042 Uiso 0.50 1 calc PR A -1
C1S C 0.5107(4) -0.0105(3) 0.8105(7) 0.0339(19) Uani 0.50 1 d PD A -1
H1S1 H 0.5555 -0.0099 0.8278 0.041 Uiso 0.50 1 calc PR A -1
H1S2 H 0.4894 -0.0160 0.8990 0.041 Uiso 0.50 1 calc PR A -1
C2S C 0.4916(13) 0.0471(3) 0.749(3) 0.048(5) Uani 0.50 1 d PD A -1
H2S1 H 0.5019 0.0805 0.8102 0.072 Uiso 0.50 1 calc PR A -1
H2S2 H 0.4471 0.0465 0.7326 0.072 Uiso 0.50 1 calc PR A -1
H2S3 H 0.5131 0.0526 0.6614 0.072 Uiso 0.50 1 calc PR A -1
O2S O 0.4315(2) 0.4864(2) 0.7650(7) 0.0417(12) Uani 0.50 1 d PD B -1
H2S H 0.4452 0.4765 0.8420 0.063 Uiso 0.50 1 calc PR B -1
C3S C 0.4697(6) 0.5339(7) 0.7073(14) 0.0413(12) Uiso 0.50 1 d PD B -1
H3S1 H 0.4513 0.5740 0.7265 0.050 Uiso 0.50 1 calc PR B -1
H3S2 H 0.4726 0.5289 0.6070 0.050 Uiso 0.50 1 calc PR B -1
C4S C 0.5316(6) 0.5300(6) 0.7689(15) 0.0413(12) Uiso 0.50 1 d PD B -1
H4S1 H 0.5580 0.5615 0.7298 0.062 Uiso 0.50 1 calc PR B -1
H4S2 H 0.5493 0.4901 0.7499 0.062 Uiso 0.50 1 calc PR B -1
H4S3 H 0.5284 0.5358 0.8678 0.062 Uiso 0.50 1 calc PR B -1

loop_
_atom_site_aniso_label
_atom_site_aniso_U_11
_atom_site_aniso_U_22
_atom_site_aniso_U_33
_atom_site_aniso_U_23
_atom_site_aniso_U_13
_atom_site_aniso_U_12
Ni1 0.0150(2) 0.0169(2) 0.0229(2) 0.0011(3) -0.0001(4) 0.00000(15)
Cl1 0.0266(3) 0.0166(3) 0.0282(3) 0.0001(4) -0.0010(5) 0.0000(2)
N1 0.0228(12) 0.0182(11) 0.0301(16) 0.0028(12) -0.0026(12) -0.0012(9)
N2 0.0166(15) 0.0224(14) 0.0360(16) -0.0004(13) -0.0026(13) 0.0042(12)
N3 0.0169(16) 0.0235(14) 0.0260(17) 0.0021(13) 0.0006(12) 0.0021(12)
N4 0.0235(17) 0.0256(16) 0.0280(15) -0.0031(13) -0.0007(13) 0.0056(12)
N5 0.0183(16) 0.0201(14) 0.0280(17) -0.0008(12) -0.0006(12) 0.0042(11)
N6 0.0185(14) 0.0368(16) 0.0291(16) 0.0051(13) 0.0007(12) -0.0001(14)
N7 0.0189(15) 0.0329(17) 0.0234(15) 0.0052(13) 0.0007(13) -0.0018(13)
N8 0.0157(14) 0.0230(14) 0.0292(15) -0.0024(11) -0.0044(11) -0.0040(12)
N9 0.0162(14) 0.0195(14) 0.0285(16) 0.0018(11) -0.0016(12) 0.0025(11)
C1 0.0240(14) 0.0222(13) 0.039(2) 0.0014(16) -0.0042(16) 0.0017(11)
C2 0.0347(18) 0.0246(15) 0.066(3) 0.0066(17) -0.0095(18) 0.0041(14)
C3 0.047(2) 0.0212(16) 0.063(3) 0.0112(16) -0.0151(19) -0.0060(15)
C4 0.0338(19) 0.0288(17) 0.054(3) 0.0113(16) -0.0106(16) -0.0097(14)
C5 0.0243(15) 0.0245(14) 0.042(3) 0.0041(15) -0.0046(15) -0.0036(12)
C6 0.0207(13) 0.0203(12) 0.0400(17) 0.0008(18) 0.000(2) 0.0045(10)
C7 0.0170(13) 0.0269(14) 0.043(2) 0.0105(15) -0.0037(14) -0.0058(11)
C8 0.0214(18) 0.041(2) 0.036(2) 0.0031(17) -0.0078(15) 0.0069(16)
C9 0.030(2) 0.047(2) 0.029(2) -0.0014(17) -0.0099(15) 0.0009(17)
C10 0.0299(19) 0.0314(18) 0.0267(18) -0.0025(15) -0.0047(15) 0.0032(15)
C11 0.0212(18) 0.037(2) 0.040(2) -0.0087(17) 0.0022(15) 0.0069(15)
C12 0.0277(19) 0.048(2) 0.0319(19) -0.0026(17) 0.0077(15) -0.0006(17)
C13 0.0313(19) 0.0311(19) 0.0269(19) 0.0034(15) -0.0004(16) 0.0055(16)
C14 0.0148(17) 0.077(3) 0.031(2) 0.016(2) 0.0038(16) 0.0018(18)
C15 0.029(2) 0.066(3) 0.033(2) -0.006(2) 0.0071(17) 0.0082(19)
C16 0.0262(18) 0.048(2) 0.0283(18) -0.0060(18) 0.0008(16) 0.0053(16)
C17 0.0225(17) 0.045(2) 0.0299(18) -0.0003(16) -0.0062(14) 0.0008(16)
C18 0.025(2) 0.070(3) 0.041(2) 0.019(2) -0.0144(17) -0.0113(19)
C19 0.0243(18) 0.042(2) 0.0304(19) 0.0061(17) -0.0021(16) -0.0041(15)
Cl2 0.0159(4) 0.0264(4) 0.0318(5) 0.000 0.0030(7) 0.000
Cl3 0.0222(4) 0.0195(4) 0.0442(6) 0.000 0.0060(7) 0.000
O1S 0.025(4) 0.0180(16) 0.042(6) -0.0004(18) -0.006(5) -0.005(3)
C1S 0.027(5) 0.045(4) 0.030(3) -0.004(3) 0.005(3) 0.001(3)
C2S 0.040(14) 0.034(3) 0.070(4) 0.015(10) 0.008(9) -0.007(4)
O2S 0.032(2) 0.052(3) 0.041(3) -0.010(3) 0.006(3) -0.017(2)

loop_
_atom_type_symbol
_atom_type_description
_atom_type_scat_dispersion_real
_atom_type_scat_dispersion_imag
_atom_type_scat_source
C C 0.0181 0.0091 'International Tables Vol C Tables 4.2.6.8 and 6.1.1.4'
H H 0.0000 0.0000 'International Tables Vol C Tables 4.2.6.8 and 6.1.1.4'
N N 0.0311 0.0180 'International Tables Vol C Tables 4.2.6.8 and 6.1.1.4'
O O 0.0492 0.0322 'International Tables Vol C Tables 4.2.6.8 and 6.1.1.4'
Cl Cl 0.3639 0.7018 'International Tables Vol C Tables 4.2.6.8 and 6.1.1.4'
Ni Ni -3.0029 0.5091 'International Tables Vol C Tables 4.2.6.8 and 6.1.1.4'

loop_
_geom_angle_atom_site_label_1
_geom_angle_atom_site_label_2
_geom_angle_atom_site_label_3
_geom_angle
_geom_angle_site_symmetry_1
_geom_angle_site_symmetry_3
_geom_angle_publ_flag
N3 Ni1 N5 83.96(9) . . ?
N3 Ni1 N7 95.87(11) . . ?
N5 Ni1 N7 171.74(12) . . ?
N3 Ni1 N1 85.65(11) . . ?
N5 Ni1 N1 86.78(12) . . ?
N7 Ni1 N1 84.98(11) . . ?
N3 Ni1 N9 170.02(12) . . ?
N5 Ni1 N9 93.42(12) . . ?
N7 Ni1 N9 85.34(9) . . ?
N1 Ni1 N9 84.59(11) . . ?
N3 Ni1 Cl1 92.96(9) . . ?
N5 Ni1 Cl1 94.73(9) . . ?
N7 Ni1 Cl1 93.52(9) . . ?
N1 Ni1 Cl1 177.83(9) . . ?
N9 Ni1 Cl1 96.86(8) . . ?
C5 N1 C1 118.8(3) . . ?
C5 N1 Ni1 120.8(2) . . ?
C1 N1 Ni1 120.48(19) . . ?
C8 N2 N3 110.9(3) . . ?
C8 N2 C6 127.9(3) . . ?
N3 N2 C6 120.3(3) . . ?
C10 N3 N2 105.9(3) . . ?
C10 N3 Ni1 136.9(3) . . ?
N2 N3 Ni1 116.4(2) . . ?
C11 N4 N5 110.6(3) . . ?
C11 N4 C6 129.2(3) . . ?
N5 N4 C6 119.9(3) . . ?
C13 N5 N4 104.9(3) . . ?
C13 N5 Ni1 138.3(3) . . ?
N4 N5 Ni1 116.8(2) . . ?
N7 N6 C14 110.7(3) . . ?
N7 N6 C7 119.0(3) . . ?
C14 N6 C7 129.9(3) . . ?
C16 N7 N6 106.1(3) . . ?
C16 N7 Ni1 135.1(3) . . ?
N6 N7 Ni1 118.3(2) . . ?
C17 N8 N9 110.8(3) . . ?
C17 N8 C7 127.6(3) . . ?
N9 N8 C7 121.6(3) . . ?
C19 N9 N8 105.7(3) . . ?
C19 N9 Ni1 138.4(3) . . ?
N8 N9 Ni1 115.9(2) . . ?
N1 C1 C2 122.3(3) . . ?
N1 C1 C6 115.8(2) . . ?
C2 C1 C6 121.9(3) . . ?
C1 C2 C3 118.9(3) . . ?
C1 C2 H2A 120.6 . . ?
C3 C2 H2A 120.6 . . ?
C4 C3 C2 119.0(3) . . ?
C4 C3 H3A 120.5 . . ?
C2 C3 H3A 120.5 . . ?
C5 C4 C3 118.2(3) . . ?
C5 C4 H4A 120.9 . . ?
C3 C4 H4A 120.9 . . ?
N1 C5 C4 122.8(3) . . ?
N1 C5 C7 116.2(3) . . ?
C4 C5 C7 121.0(3) . . ?
N4 C6 N2 109.7(2) . . ?
N4 C6 C1 112.3(3) . . ?
N2 C6 C1 110.1(3) . . ?
N4 C6 H6A 108.2 . . ?
N2 C6 H6A 108.2 . . ?
C1 C6 H6A 108.2 . . ?
N6 C7 N8 110.0(2) . . ?
N6 C7 C5 111.0(3) . . ?
N8 C7 C5 110.2(3) . . ?
N6 C7 H7A 108.5 . . ?
N8 C7 H7A 108.5 . . ?
C5 C7 H7A 108.5 . . ?
N2 C8 C9 107.0(3) . . ?
N2 C8 H8A 126.5 . . ?
C9 C8 H8A 126.5 . . ?
C8 C9 C10 105.6(3) . . ?
C8 C9 H9A 127.2 . . ?
C10 C9 H9A 127.2 . . ?
N3 C10 C9 110.6(3) . . ?
N3 C10 H10A 124.7 . . ?
C9 C10 H10A 124.7 . . ?
C12 C11 N4 107.8(3) . . ?
C12 C11 H11A 126.1 . . ?
N4 C11 H11A 126.1 . . ?
C11 C12 C13 104.6(3) . . ?
C11 C12 H12A 127.7 . . ?
C13 C12 H12A 127.7 . . ?
N5 C13 C12 112.2(3) . . ?
N5 C13 H13A 123.9 . . ?
C12 C13 H13A 123.9 . . ?
C15 C14 N6 106.4(4) . . ?
C15 C14 H14A 126.8 . . ?
N6 C14 H14A 126.8 . . ?
C14 C15 C16 106.2(4) . . ?
C14 C15 H15A 126.9 . . ?
C16 C15 H15A 126.9 . . ?
N7 C16 C15 110.6(4) . . ?
N7 C16 H16A 124.7 . . ?
C15 C16 H16A 124.7 . . ?
C18 C17 N8 106.8(3) . . ?
C18 C17 H17A 126.6 . . ?
N8 C17 H17A 126.6 . . ?
C17 C18 C19 106.6(4) . . ?
C17 C18 H18A 126.7 . . ?
C19 C18 H18A 126.7 . . ?
N9 C19 C18 110.1(3) . . ?
N9 C19 H19A 124.9 . . ?
C18 C19 H19A 124.9 . . ?
O1S C1S C2S 110.0(12) . . ?
O1S C1S H1S1 109.7 . . ?
C2S C1S H1S1 109.7 . . ?
O1S C1S H1S2 109.7 . . ?
C2S C1S H1S2 109.7 . . ?
H1S1 C1S H1S2 108.2 . . ?
C1S C2S H2S1 109.5 . . ?
C1S C2S H2S2 109.5 . . ?
H2S1 C2S H2S2 109.5 . . ?
C1S C2S H2S3 109.5 . . ?
H2S1 C2S H2S3 109.5 . . ?
H2S2 C2S H2S3 109.5 . . ?
O2S C3S C4S 108.7(11) . . ?
O2S C3S H3S1 110.0 . . ?
C4S C3S H3S1 110.0 . . ?
O2S C3S H3S2 110.0 . . ?
C4S C3S H3S2 110.0 . . ?
H3S1 C3S H3S2 108.3 . . ?
C3S C4S H4S1 109.5 . . ?
C3S C4S H4S2 109.5 . . ?
H4S1 C4S H4S2 109.5 . . ?
C3S C4S H4S3 109.5 . . ?
H4S1 C4S H4S3 109.5 . . ?
H4S2 C4S H4S3 109.5 . . ?

loop_
_geom_bond_atom_site_label_1
_geom_bond_atom_site_label_2
_geom_bond_distance
_geom_bond_site_symmetry_2
_geom_bond_publ_flag
Ni1 N3 2.088(3) . ?
Ni1 N5 2.098(3) . ?
Ni1 N7 2.098(3) . ?
Ni1 N1 2.099(2) . ?
Ni1 N9 2.104(3) . ?
Ni1 Cl1 2.3599(7) . ?
N1 C5 1.333(4) . ?
N1 C1 1.337(4) . ?
N2 C8 1.356(5) . ?
N2 N3 1.371(4) . ?
N2 C6 1.444(5) . ?
N3 C10 1.316(5) . ?
N4 C11 1.362(5) . ?
N4 N5 1.361(4) . ?
N4 C6 1.445(5) . ?
N5 C13 1.319(5) . ?
N6 N7 1.362(4) . ?
N6 C14 1.385(5) . ?
N6 C7 1.440(5) . ?
N7 C16 1.328(5) . ?
N8 C17 1.341(5) . ?
N8 N9 1.365(4) . ?
N8 C7 1.443(5) . ?
N9 C19 1.303(5) . ?
C1 C2 1.375(5) . ?
C1 C6 1.518(4) . ?
C2 C3 1.389(5) . ?
C2 H2A 0.9500 . ?
C3 C4 1.386(6) . ?
C3 H3A 0.9500 . ?
C4 C5 1.383(5) . ?
C4 H4A 0.9500 . ?
C5 C7 1.524(4) . ?
C6 H6A 1.0000 . ?
C7 H7A 1.0000 . ?
C8 C9 1.367(6) . ?
C8 H8A 0.9500 . ?
C9 C10 1.411(5) . ?
C9 H9A 0.9500 . ?
C10 H10A 0.9500 . ?
C11 C12 1.356(6) . ?
C11 H11A 0.9500 . ?
C12 C13 1.397(5) . ?
C12 H12A 0.9500 . ?
C13 H13A 0.9500 . ?
C14 C15 1.366(7) . ?
C14 H14A 0.9500 . ?
C15 C16 1.410(5) . ?
C15 H15A 0.9500 . ?
C16 H16A 0.9500 . ?
C17 C18 1.341(6) . ?
C17 H17A 0.9500 . ?
C18 C19 1.396(5) . ?
C18 H18A 0.9500 . ?
C19 H19A 0.9500 . ?
O1S C1S 1.419(8) . ?
O1S H1S 0.8400 . ?
C1S C2S 1.469(14) . ?
C1S H1S1 0.9900 . ?
C1S H1S2 0.9900 . ?
C2S H2S1 0.9800 . ?
C2S H2S2 0.9800 . ?
C2S H2S3 0.9800 . ?
O2S C3S 1.453(12) . ?
O2S H2S 0.8400 . ?
C3S C4S 1.476(8) . ?
C3S H3S1 0.9900 . ?
C3S H3S2 0.9900 . ?
C4S H4S1 0.9800 . ?
C4S H4S2 0.9800 . ?
C4S H4S3 0.9800 . ?
